data_4325702
loop_
_publ_author_name
'Jorge Caballo'
'Mar\'ia Garc\'ia-Castro'
'Avelino Mart\'in'
'Miguel Mena'
'Adri\'an P\'erez-Redondo'
'Carlos Y\'elamos'

_publ_section_title
;
 Molecular Nitrides with Titanium and Rare-Earth Metals
;
_journal_name_full 'Inorganic Chemistry'
_journal_page_first 6798
_journal_page_last 6808
_journal_paper_doi 10.1021/ic2008683
_journal_volume 50
_journal_year 2011
_chemical_compound_source 'synthesis as described'
_chemical_formula_moiety 'C60 H93 Lu1 N8 Ti6, 2(C7 H8)'
_chemical_formula_sum 'C74 H109 Lu N8 Ti6'
_chemical_formula_weight 1573.06
_chemical_name_systematic
;
 ?
;
_space_group_IT_number 58
_symmetry_cell_setting orthorhombic
_symmetry_Int_Tables_number 58
_symmetry_space_group_name_Hall '-P 2 2n'
_symmetry_space_group_name_H-M 'P n n m'
_atom_sites_solution_hydrogens geom
_atom_sites_solution_primary direct
_atom_sites_solution_secondary difmap
_audit_conform_dict_location ftp://ftp.iucr.org/pub/cif_core.dic
_audit_conform_dict_name cif_core.dic
_audit_conform_dict_version 2.2
_audit_creation_date 2008-02-18T18:14:33-00:00
_audit_creation_method 'WinGX routine CIF_UPDATE'
_cell_angle_alpha 90
_cell_angle_beta 90
_cell_angle_gamma 90
_cell_formula_units_Z 2
_cell_length_a 14.6538(13)
_cell_length_b 15.439(4)
_cell_length_c 16.711(4)
_cell_measurement_reflns_used 189
_cell_measurement_temperature 200(2)
_cell_measurement_theta_max 21
_cell_measurement_theta_min 3
_cell_measurement_wavelength 0.71073
_cell_volume 3780.7(14)
_computing_cell_refinement 'Dirax/lsq (Duisenberg & Schreurs, 1989-2000)'
_computing_data_collection 'Collect (Bruker AXS BV, 1997-2004)'
_computing_data_reduction 'EvalCCD (Duisenberg & Schreurs 1990-2000)'
_computing_molecular_graphics 'Ortep-3 for Windows (Farrugia, 1997)'
_computing_publication_material 'WinGX publication routines (Farrugia, 1999)'
_computing_structure_refinement 'SHELXL-97 (Sheldrick, 1997)'
_computing_structure_solution 'SHELXS-97 (Sheldrick, 1997)'
_diffrn_ambient_temperature 200(2)
_diffrn_detector 'CCD plate'
_diffrn_detector_area_resol_mean 9
_diffrn_measured_fraction_theta_full 0.994
_diffrn_measured_fraction_theta_max 0.994
_diffrn_measurement_device '95mm CCD camera on \k-goniostat'
_diffrn_measurement_device_type KappaCCD
_diffrn_measurement_method 'CCD rotation images, thick slices'
_diffrn_orient_matrix_type X=UH
_diffrn_orient_matrix_UB_11 0.01
_diffrn_orient_matrix_UB_12 0
_diffrn_orient_matrix_UB_13 0
_diffrn_orient_matrix_UB_21 0
_diffrn_orient_matrix_UB_22 0.01
_diffrn_orient_matrix_UB_23 0
_diffrn_orient_matrix_UB_31 0
_diffrn_orient_matrix_UB_32 0
_diffrn_orient_matrix_UB_33 0.01
_diffrn_radiation_monochromator graphite
_diffrn_radiation_probe x-ray
_diffrn_radiation_type MoK\a
_diffrn_radiation_wavelength 0.71073
_diffrn_reflns_av_R_equivalents 0.1003
_diffrn_reflns_av_unetI/netI 0.0913
_diffrn_reflns_limit_h_max 19
_diffrn_reflns_limit_h_min -19
_diffrn_reflns_limit_k_max 20
_diffrn_reflns_limit_k_min -20
_diffrn_reflns_limit_l_max 21
_diffrn_reflns_limit_l_min 0
_diffrn_reflns_number 44357
_diffrn_reflns_reduction_process
;
 Scaled and merged with SORTAV
 R.H. Blessing, (1987) Cryst. Rev. 1, 3-58
 R.H. Blessing, (1989) J. Appl. Cryst. 22, 396-397
;
_diffrn_reflns_theta_full 27.53
_diffrn_reflns_theta_max 27.53
_diffrn_reflns_theta_min 3.22
_diffrn_source 'Enraf Nonius FR590'
_exptl_absorpt_coefficient_mu 1.938
_exptl_absorpt_correction_T_max 0.68
_exptl_absorpt_correction_T_min 0.631
_exptl_absorpt_correction_type multi-scan
_exptl_absorpt_process_details
;
 R.H. Blessing, Acta Cryst. (1995), A51, 33-38
;
_exptl_crystal_colour brown
_exptl_crystal_density_diffrn 1.382
_exptl_crystal_description prism
_exptl_crystal_F_000 1624
_exptl_crystal_size_max 0.33
_exptl_crystal_size_mid 0.18
_exptl_crystal_size_min 0.16
_platon_squeeze_details
;
This complex crystallized with two molecules of toluene. The disordered
molecules of solvent was found in the difference fourier map, but it
was not possible to get a chemical sensible model for it, so Squeeze 
procedure was used to remove its contribution to the structure factors.
;
_refine_diff_density_max 1.428
_refine_diff_density_min -1.444
_refine_diff_density_rms 0.181
_refine_ls_extinction_coef 0.0149(15)
_refine_ls_extinction_expression Fc^*^=kFc[1+0.001xFc^2^\l^3^/sin(2\q)]^-1/4^
_refine_ls_extinction_method SHELXL
_refine_ls_goodness_of_fit_ref 1.046
_refine_ls_hydrogen_treatment constr
_refine_ls_matrix_type full
_refine_ls_number_parameters 165
_refine_ls_number_reflns 4487
_refine_ls_number_restraints 0
_refine_ls_restrained_S_all 1.046
_refine_ls_R_factor_all 0.1127
_refine_ls_R_factor_gt 0.0739
_refine_ls_shift/su_max 0.024
_refine_ls_shift/su_mean 0.001
_refine_ls_structure_factor_coef Fsqd
_refine_ls_weighting_details 'calc w=1/[\s^2^(Fo^2^)+(0.1254P)^2^+2.6652P] where P=(Fo^2^+2Fc^2^)/3'
_refine_ls_weighting_scheme calc
_refine_ls_wR_factor_gt 0.1934
_refine_ls_wR_factor_ref 0.2128
_reflns_number_gt 2988
_reflns_number_total 4487
_reflns_threshold_expression >2sigma(I)
_cod_data_source_file ic2008683_si_002_6.cif
_cod_data_source_block 19
_cod_original_formula_sum 'C74 H109 Lu1 N8 Ti6'
_cod_database_code 4325702

loop_
_symmetry_equiv_pos_as_xyz
'x, y, z'
'-x, -y, z'
'x+1/2, -y+1/2, -z+1/2'
'-x+1/2, y+1/2, -z+1/2'
'-x, -y, -z'
'x, y, -z'
'-x-1/2, y-1/2, z-1/2'
'x-1/2, -y-1/2, z-1/2'

loop_
_atom_site_label
_atom_site_type_symbol
_atom_site_fract_x
_atom_site_fract_y
_atom_site_fract_z
_atom_site_U_iso_or_equiv
_atom_site_adp_type
_atom_site_occupancy
_atom_site_symmetry_multiplicity
_atom_site_calc_flag
_atom_site_refinement_flags
C11 C 0.8331(7) 0.2104(5) 0.1653(6) 0.052(2) Uani 1 1 d .
C12 C 0.8695(6) 0.1442(6) 0.2127(5) 0.049(2) Uani 1 1 d .
C13 C 0.7982(6) 0.0826(6) 0.2284(5) 0.0429(19) Uani 1 1 d .
C14 C 0.7171(6) 0.1160(6) 0.1914(5) 0.047(2) Uani 1 1 d .
C15 C 0.7390(7) 0.1932(6) 0.1515(5) 0.057(3) Uani 1 1 d .
C16 C 0.8875(10) 0.2909(7) 0.1390(8) 0.092(5) Uani 1 1 d .
H16A H 0.9421 0.2726 0.1096 0.137 Uiso 1 1 calc R
H16B H 0.9057 0.3242 0.1863 0.137 Uiso 1 1 calc R
H16C H 0.8494 0.3271 0.1043 0.137 Uiso 1 1 calc R
C17 C 0.9669(7) 0.1362(10) 0.2440(8) 0.088(5) Uani 1 1 d .
H17A H 1.0019 0.1875 0.2282 0.132 Uiso 1 1 calc R
H17B H 0.9954 0.0843 0.2214 0.132 Uiso 1 1 calc R
H17C H 0.9658 0.1318 0.3025 0.132 Uiso 1 1 calc R
C18 C 0.8062(10) 0.0036(7) 0.2817(6) 0.071(3) Uani 1 1 d .
H18A H 0.8163 0.022 0.3371 0.106 Uiso 1 1 calc R
H18B H 0.8578 -0.032 0.264 0.106 Uiso 1 1 calc R
H18C H 0.7499 -0.0304 0.2785 0.106 Uiso 1 1 calc R
C19 C 0.6219(7) 0.0755(10) 0.1966(7) 0.082(4) Uani 1 1 d .
H19A H 0.5986 0.0648 0.1425 0.124 Uiso 1 1 calc R
H19B H 0.5807 0.1152 0.2247 0.124 Uiso 1 1 calc R
H19C H 0.6254 0.0206 0.226 0.124 Uiso 1 1 calc R
C20 C 0.6719(10) 0.2507(10) 0.1120(8) 0.099(5) Uani 1 1 d .
H20A H 0.704 0.2985 0.0856 0.148 Uiso 1 1 calc R
H20B H 0.6299 0.2741 0.1522 0.148 Uiso 1 1 calc R
H20C H 0.6374 0.2176 0.0722 0.148 Uiso 1 1 calc R
C21 C 0.8093(13) -0.2296(12) 0 0.027(4) Uiso 0.5 2 d SP
C22 C 0.7695(9) -0.2141(8) -0.0577(8) 0.080(3) Uiso 1 1 d .
C23 C 0.6924(10) -0.1789(9) -0.0607(9) 0.086(4) Uiso 1 1 d .
C24 C 0.6532(13) -0.1581(13) 0 0.028(4) Uiso 0.5 2 d SP
C25 C 0.894(4) -0.274(4) 0 0.15(2) Uiso 0.5 2 d SP
H25A H 0.9154 -0.2813 0.0552 0.218 Uiso 0.25 1 calc PR
H25B H 0.9392 -0.2404 -0.0303 0.218 Uiso 0.25 1 calc PR
H25C H 0.8866 -0.331 -0.0249 0.218 Uiso 0.25 1 calc PR
C26 C 0.817(2) -0.246(2) -0.138(2) 0.248(15) Uiso 1 1 d .
H26A H 0.7787 -0.2293 -0.1838 0.373 Uiso 1 1 calc R
H26B H 0.8238 -0.3088 -0.1367 0.373 Uiso 1 1 calc R
H26C H 0.8769 -0.2185 -0.143 0.373 Uiso 1 1 calc R
C28 C 0.6439(17) -0.1647(18) -0.1450(16) 0.183(10) Uiso 1 1 d .
H28A H 0.6847 -0.1842 -0.1879 0.275 Uiso 1 1 calc R
H28B H 0.6302 -0.1031 -0.1523 0.275 Uiso 1 1 calc R
H28C H 0.5871 -0.1981 -0.1468 0.275 Uiso 1 1 calc R
C29 C 0.570(4) -0.114(4) 0 0.14(2) Uiso 0.5 2 d SP
H29A H 0.55 -0.1043 -0.0553 0.21 Uiso 0.25 1 calc PR
H29B H 0.5772 -0.0581 0.0271 0.21 Uiso 0.25 1 calc PR
H29C H 0.524 -0.1486 0.0282 0.21 Uiso 0.25 1 calc PR
Lu1 Lu 1 0 0 0.0290(3) Uani 1 4 d S
N1 N 0.7429(6) 0.0404(7) 0 0.039(2) Uani 1 2 d S
N11 N 0.9038(6) 0.1259(5) 0 0.0346(19) Uani 1 2 d S
H11 H 0.9556 0.1548 0 0.042 Uiso 0.5 2 calc SPR
N12 N 0.8773(4) -0.0356(4) 0.0865(4) 0.0315(13) Uani 1 1 d .
H12 H 0.9205 -0.0606 0.1149 0.038 Uiso 0.5 1 calc PR
Ti1 Ti 0.82405(9) 0.08149(9) 0.08457(8) 0.0343(4) Uani 1 1 d .
Ti2 Ti 0.79592(12) -0.07468(12) 0 0.0339(5) Uani 1 2 d S

loop_
_atom_site_aniso_label
_atom_site_aniso_U_11
_atom_site_aniso_U_22
_atom_site_aniso_U_33
_atom_site_aniso_U_23
_atom_site_aniso_U_13
_atom_site_aniso_U_12
C11 0.060(6) 0.032(4) 0.062(6) -0.016(4) 0.024(4) -0.003(4)
C12 0.041(4) 0.060(6) 0.047(5) -0.024(4) -0.007(4) 0.010(4)
C13 0.048(4) 0.053(5) 0.028(4) -0.003(4) -0.006(3) 0.010(4)
C14 0.051(5) 0.059(5) 0.033(4) -0.011(4) 0.014(4) -0.001(4)
C15 0.087(7) 0.047(5) 0.037(4) 0.000(4) 0.014(4) 0.044(5)
C16 0.136(12) 0.053(7) 0.086(9) -0.032(6) 0.046(8) -0.015(7)
C17 0.047(6) 0.129(12) 0.089(9) -0.060(9) -0.009(6) 0.011(7)
C18 0.110(9) 0.068(7) 0.035(5) 0.015(5) 0.005(5) 0.010(6)
C19 0.054(6) 0.130(11) 0.063(7) -0.021(7) 0.026(5) -0.005(7)
C20 0.116(11) 0.110(11) 0.071(8) -0.008(8) -0.009(8) 0.071(9)
Lu1 0.0285(4) 0.0294(4) 0.0291(4) 0 0 0.0023(3)
N1 0.031(5) 0.052(6) 0.034(5) 0 0 0.008(4)
N11 0.042(5) 0.024(4) 0.038(5) 0 0 0.008(4)
N12 0.028(3) 0.035(3) 0.031(3) 0.002(3) 0.002(2) -0.001(2)
Ti1 0.0367(7) 0.0351(7) 0.0312(7) -0.0044(6) 0.0031(5) 0.0050(6)
Ti2 0.0327(10) 0.0306(10) 0.0384(10) 0 0 -0.0024(8)

loop_
_atom_type_symbol
_atom_type_description
_atom_type_scat_dispersion_real
_atom_type_scat_dispersion_imag
_atom_type_scat_source
C C 0.0033 0.0016 'International Tables Vol C Tables 4.2.6.8 and 6.1.1.4'
H H 0 0 'International Tables Vol C Tables 4.2.6.8 and 6.1.1.4'
Lu Lu -0.472 5.8584 'International Tables Vol C Tables 4.2.6.8 and 6.1.1.4'
N N 0.0061 0.0033 'International Tables Vol C Tables 4.2.6.8 and 6.1.1.4'
Ti Ti 0.2776 0.4457 'International Tables Vol C Tables 4.2.6.8 and 6.1.1.4'

loop_
_exptl_crystal_face_index_h
_exptl_crystal_face_index_k
_exptl_crystal_face_index_l
_exptl_crystal_face_perp_dist
0 -1 17 0.02
0 1 -17 0.089
-15 -2 16 0.069
-6 0 -5 0.128
10 0 9 0.094
6 1 -7 0.138
-1 -19 -1 0.081
-1 12 2 0.017

loop_
_geom_angle_atom_site_label_1
_geom_angle_atom_site_label_2
_geom_angle_atom_site_label_3
_geom_angle
_geom_angle_site_symmetry_1
_geom_angle_site_symmetry_3
C12 C11 C15 108.9(8) . .
C12 C11 C16 123.6(10) . .
C15 C11 C16 127.3(10) . .
C12 C11 Ti1 74.6(5) . .
C15 C11 Ti1 72.6(5) . .
C16 C11 Ti1 122.4(6) . .
C11 C12 C13 108.0(7) . .
C11 C12 C17 127.6(10) . .
C13 C12 C17 124.4(10) . .
C11 C12 Ti1 71.9(5) . .
C13 C12 Ti1 72.5(5) . .
C17 C12 Ti1 121.6(6) . .
C14 C13 C12 106.7(8) . .
C14 C13 C18 127.3(9) . .
C12 C13 C18 125.7(9) . .
C14 C13 Ti1 73.0(4) . .
C12 C13 Ti1 73.2(5) . .
C18 C13 Ti1 124.3(6) . .
C15 C14 C13 108.6(8) . .
C15 C14 C19 125.6(10) . .
C13 C14 C19 125.8(9) . .
C15 C14 Ti1 71.9(4) . .
C13 C14 Ti1 72.7(5) . .
C19 C14 Ti1 122.6(6) . .
C14 C15 C11 107.7(8) . .
C14 C15 C20 124.7(11) . .
C11 C15 C20 127.1(11) . .
C14 C15 Ti1 74.4(5) . .
C11 C15 Ti1 73.0(5) . .
C20 C15 Ti1 124.6(7) . .
C22 C21 C22 114(2) . 6
C22 C21 C25 122.9(11) . .
C22 C21 C25 122.9(11) 6 .
C22 C21 Ti2 75.6(12) . .
C22 C21 Ti2 75.6(12) 6 .
C25 C21 Ti2 124(3) . .
C21 C22 C23 125.4(17) . .
C21 C22 C26 115.1(17) . .
C23 C22 C26 119.5(17) . .
C23 C22 C22 92.3(10) . 6
C26 C22 C22 147.8(13) . 6
C21 C22 Ti2 76.5(12) . .
C23 C22 Ti2 76.8(9) . .
C26 C22 Ti2 123.2(15) . .
C22 C22 Ti2 66.2(3) 6 .
C24 C23 C22 120.6(16) . .
C24 C23 C28 119.6(15) . .
C22 C23 C28 119.7(16) . .
C22 C23 C23 87.7(10) . 6
C28 C23 C23 152.2(11) . 6
C24 C23 Ti2 76.8(12) . .
C22 C23 Ti2 73.1(9) . .
C28 C23 Ti2 123.8(13) . .
C23 C23 Ti2 65.4(4) 6 .
C23 C24 C23 114(2) 6 .
C23 C24 C29 123.0(10) 6 .
C23 C24 C29 123.0(10) . .
C23 C24 Ti2 74.6(11) 6 .
C23 C24 Ti2 74.6(11) . .
C29 C24 Ti2 119(3) . .
N12 Lu1 N12 180.0(2) 6 2_755
N12 Lu1 N12 104.9(3) 6 5_755
N12 Lu1 N12 75.1(3) 2_755 5_755
N12 Lu1 N12 75.1(3) 6 .
N12 Lu1 N12 104.9(3) 2_755 .
N12 Lu1 N12 180.0(4) 5_755 .
N12 Lu1 N11 104.9(2) 6 5_755
N12 Lu1 N11 75.1(2) 2_755 5_755
N12 Lu1 N11 75.1(2) 5_755 5_755
N12 Lu1 N11 104.9(2) . 5_755
N12 Lu1 N11 75.1(2) 6 .
N12 Lu1 N11 104.9(2) 2_755 .
N12 Lu1 N11 104.9(2) 5_755 .
N12 Lu1 N11 75.1(2) . .
N11 Lu1 N11 180.0(4) 5_755 .
N12 Lu1 Ti1 142.12(15) 6 2_755
N12 Lu1 Ti1 37.88(15) 2_755 2_755
N12 Lu1 Ti1 75.50(15) 5_755 2_755
N12 Lu1 Ti1 104.50(15) . 2_755
N11 Lu1 Ti1 37.65(15) 5_755 2_755
N11 Lu1 Ti1 142.35(15) . 2_755
N12 Lu1 Ti1 37.88(15) 6 6
N12 Lu1 Ti1 142.12(15) 2_755 6
N12 Lu1 Ti1 104.50(15) 5_755 6
N12 Lu1 Ti1 75.50(15) . 6
N11 Lu1 Ti1 142.35(15) 5_755 6
N11 Lu1 Ti1 37.65(15) . 6
Ti1 Lu1 Ti1 180.00(5) 2_755 6
N12 Lu1 Ti1 104.50(15) 6 5_755
N12 Lu1 Ti1 75.50(15) 2_755 5_755
N12 Lu1 Ti1 37.88(15) 5_755 5_755
N12 Lu1 Ti1 142.12(15) . 5_755
N11 Lu1 Ti1 37.65(15) 5_755 5_755
N11 Lu1 Ti1 142.35(15) . 5_755
Ti1 Lu1 Ti1 52.45(5) 2_755 5_755
Ti1 Lu1 Ti1 127.55(5) 6 5_755
N12 Lu1 Ti1 75.50(15) 6 .
N12 Lu1 Ti1 104.50(15) 2_755 .
N12 Lu1 Ti1 142.12(15) 5_755 .
N12 Lu1 Ti1 37.88(15) . .
N11 Lu1 Ti1 142.35(15) 5_755 .
N11 Lu1 Ti1 37.65(15) . .
Ti1 Lu1 Ti1 127.55(5) 2_755 .
Ti1 Lu1 Ti1 52.45(5) 6 .
Ti1 Lu1 Ti1 180.00(7) 5_755 .
N12 Lu1 Ti2 142.25(15) 6 5_755
N12 Lu1 Ti2 37.75(15) 2_755 5_755
N12 Lu1 Ti2 37.75(15) 5_755 5_755
N12 Lu1 Ti2 142.25(15) . 5_755
N11 Lu1 Ti2 75.1(2) 5_755 5_755
N11 Lu1 Ti2 104.9(2) . 5_755
Ti1 Lu1 Ti2 52.36(4) 2_755 5_755
Ti1 Lu1 Ti2 127.64(4) 6 5_755
Ti1 Lu1 Ti2 52.36(4) 5_755 5_755
Ti1 Lu1 Ti2 127.64(4) . 5_755
N12 Lu1 Ti2 37.75(15) 6 .
N12 Lu1 Ti2 142.25(15) 2_755 .
N12 Lu1 Ti2 142.25(15) 5_755 .
N12 Lu1 Ti2 37.75(15) . .
N11 Lu1 Ti2 104.9(2) 5_755 .
N11 Lu1 Ti2 75.1(2) . .
Ti1 Lu1 Ti2 127.64(4) 2_755 .
Ti1 Lu1 Ti2 52.36(4) 6 .
Ti1 Lu1 Ti2 127.64(4) 5_755 .
Ti1 Lu1 Ti2 52.36(4) . .
Ti2 Lu1 Ti2 180.00(7) 5_755 .
Ti2 N1 Ti1 93.1(3) . .
Ti2 N1 Ti1 93.1(3) . 6
Ti1 N1 Ti1 92.7(4) . 6
Ti1 N11 Ti1 92.4(4) 6 .
Ti1 N11 Lu1 93.8(3) 6 .
Ti1 N11 Lu1 93.8(3) . .
Ti1 N12 Ti2 91.6(3) . .
Ti1 N12 Lu1 94.4(2) . .
Ti2 N12 Lu1 94.7(2) . .
N1 Ti1 N11 87.4(3) . .
N1 Ti1 N12 87.5(3) . .
N11 Ti1 N12 95.6(3) . .
N1 Ti1 C15 104.7(4) . .
N11 Ti1 C15 113.2(3) . .
N12 Ti1 C15 148.9(3) . .
N1 Ti1 C11 135.0(4) . .
N11 Ti1 C11 94.7(3) . .
N12 Ti1 C11 136.7(3) . .
C15 Ti1 C11 34.4(4) . .
N1 Ti1 C13 128.5(3) . .
N11 Ti1 C13 143.4(3) . .
N12 Ti1 C13 93.0(3) . .
C15 Ti1 C13 57.0(3) . .
C11 Ti1 C13 56.6(3) . .
N1 Ti1 C14 102.1(3) . .
N11 Ti1 C14 146.8(3) . .
N12 Ti1 C14 116.3(3) . .
C15 Ti1 C14 33.7(3) . .
C11 Ti1 C14 56.2(3) . .
C13 Ti1 C14 34.3(3) . .
N1 Ti1 C12 158.3(3) . .
N11 Ti1 C12 109.3(3) . .
N12 Ti1 C12 104.0(3) . .
C15 Ti1 C12 56.6(3) . .
C11 Ti1 C12 33.5(3) . .
C13 Ti1 C12 34.3(3) . .
C14 Ti1 C12 56.4(3) . .
N1 Ti1 Ti2 43.3(3) . .
N11 Ti1 Ti2 91.4(2) . .
N12 Ti1 Ti2 44.17(18) . .
C15 Ti1 Ti2 140.3(3) . .
C11 Ti1 Ti2 173.6(2) . .
C13 Ti1 Ti2 118.5(2) . .
C14 Ti1 Ti2 117.4(2) . .
C12 Ti1 Ti2 144.8(2) . .
N1 Ti1 Ti1 43.6(2) . 6
N11 Ti1 Ti1 43.8(2) . 6
N12 Ti1 Ti1 90.95(18) . 6
C15 Ti1 Ti1 117.7(2) . 6
C11 Ti1 Ti1 124.1(2) . 6
C13 Ti1 Ti1 171.05(19) . 6
C14 Ti1 Ti1 137.2(2) . 6
C12 Ti1 Ti1 151.2(2) . 6
Ti2 Ti1 Ti1 59.98(4) . 6
N1 Ti1 Lu1 92.5(2) . .
N11 Ti1 Lu1 48.5(2) . .
N12 Ti1 Lu1 47.67(17) . .
C15 Ti1 Lu1 154.9(3) . .
C11 Ti1 Lu1 121.9(2) . .
C13 Ti1 Lu1 124.38(19) . .
C14 Ti1 Lu1 158.3(2) . .
C12 Ti1 Lu1 108.9(2) . .
Ti2 Ti1 Lu1 63.95(4) . .
Ti1 Ti1 Lu1 63.77(3) 6 .
N1 Ti2 N12 87.8(3) . .
N1 Ti2 N12 87.8(3) . 6
N12 Ti2 N12 94.5(3) . 6
N1 Ti2 C22 139.5(4) . .
N12 Ti2 C22 132.1(4) . .
N12 Ti2 C22 94.5(4) 6 .
N1 Ti2 C22 139.5(4) . 6
N12 Ti2 C22 94.5(4) . 6
N12 Ti2 C22 132.1(4) 6 6
C22 Ti2 C22 47.6(7) . 6
N1 Ti2 C21 161.1(5) . .
N12 Ti2 C21 104.8(3) . .
N12 Ti2 C21 104.8(3) 6 .
C22 Ti2 C21 27.8(4) . .
C22 Ti2 C21 27.8(4) 6 .
N1 Ti2 C23 110.9(4) . .
N12 Ti2 C23 152.4(4) . .
N12 Ti2 C23 105.9(4) 6 .
C22 Ti2 C23 30.2(4) . .
C22 Ti2 C23 58.1(5) 6 .
C21 Ti2 C23 52.6(5) . .
N1 Ti2 C23 110.9(4) . 6
N12 Ti2 C23 105.9(4) . 6
N12 Ti2 C23 152.4(4) 6 6
C22 Ti2 C23 58.1(5) . 6
C22 Ti2 C23 30.2(4) 6 6
C21 Ti2 C23 52.6(5) . 6
C23 Ti2 C23 49.3(7) . 6
N1 Ti2 C24 98.0(5) . .
N12 Ti2 C24 132.57(18) . .
N12 Ti2 C24 132.57(18) 6 .
C22 Ti2 C24 52.4(5) . .
C22 Ti2 C24 52.4(5) 6 .
C21 Ti2 C24 63.1(6) . .
C23 Ti2 C24 28.6(4) . .
C23 Ti2 C24 28.6(4) 6 .
N1 Ti2 Ti1 43.7(2) . .
N12 Ti2 Ti1 44.19(19) . .
N12 Ti2 Ti1 91.00(19) 6 .
C22 Ti2 Ti1 173.8(3) . .
C22 Ti2 Ti1 126.2(3) 6 .
C21 Ti2 Ti1 147.00(18) . .
C23 Ti2 Ti1 149.8(3) . .
C23 Ti2 Ti1 116.5(4) 6 .
C24 Ti2 Ti1 124.9(4) . .
N1 Ti2 Ti1 43.7(2) . 6
N12 Ti2 Ti1 91.00(19) . 6
N12 Ti2 Ti1 44.19(19) 6 6
C22 Ti2 Ti1 126.2(3) . 6
C22 Ti2 Ti1 173.8(3) 6 6
C21 Ti2 Ti1 147.00(18) . 6
C23 Ti2 Ti1 116.5(4) . 6
C23 Ti2 Ti1 149.8(3) 6 6
C24 Ti2 Ti1 124.9(4) . 6
Ti1 Ti2 Ti1 60.03(7) . 6
N1 Ti2 Lu1 92.5(3) . .
N12 Ti2 Lu1 47.50(17) . .
N12 Ti2 Lu1 47.50(17) 6 .
C22 Ti2 Lu1 118.4(3) . .
C22 Ti2 Lu1 118.4(3) 6 .
C21 Ti2 Lu1 106.4(4) . .
C23 Ti2 Lu1 145.1(3) . .
C23 Ti2 Lu1 145.1(3) 6 .
C24 Ti2 Lu1 169.5(5) . .
Ti1 Ti2 Lu1 63.69(4) . .
Ti1 Ti2 Lu1 63.69(4) 6 .

loop_
_geom_bond_atom_site_label_1
_geom_bond_atom_site_label_2
_geom_bond_distance
_geom_bond_site_symmetry_2
C11 C12 1.399(14) .
C11 C15 1.423(15) .
C11 C16 1.541(14) .
C11 Ti1 2.408(8) .
C12 C13 1.437(13) .
C12 C17 1.524(13) .
C12 Ti1 2.443(8) .
C13 C14 1.436(12) .
C13 C18 1.516(13) .
C13 Ti1 2.433(8) .
C14 C15 1.403(13) .
C14 C19 1.531(14) .
C14 Ti1 2.435(8) .
C15 C20 1.481(14) .
C15 Ti1 2.403(8) .
C21 C22 1.152(16) .
C21 C22 1.152(16) 6
C21 C25 1.42(6) .
C21 Ti2 2.400(19) .
C22 C23 1.255(17) .
C22 C26 1.59(3) .
C22 Ti2 2.390(13) .
C23 C24 1.210(17) .
C23 C28 1.59(3) .
C23 Ti2 2.432(14) .
C24 C23 1.210(17) 6
C24 C29 1.40(6) .
C24 Ti2 2.456(19) .
Lu1 N12 2.371(6) 6
Lu1 N12 2.371(6) 2_755
Lu1 N12 2.371(6) 5_755
Lu1 N12 2.371(6) .
Lu1 N11 2.401(8) 5_755
Lu1 N11 2.401(8) .
Lu1 Ti1 3.1981(13) 2_755
Lu1 Ti1 3.1981(13) 6
Lu1 Ti1 3.1981(13) 5_755
Lu1 Ti1 3.1981(13) .
Lu1 Ti2 3.2052(18) 5_755
Lu1 Ti2 3.2052(18) .
N1 Ti2 1.940(10) .
N1 Ti1 1.953(7) .
N1 Ti1 1.953(7) 6
N11 Ti1 1.958(7) 6
N11 Ti1 1.958(7) .
N12 Ti1 1.970(6) .
N12 Ti2 1.969(6) .
Ti1 Ti2 2.825(2) .
Ti1 Ti1 2.826(3) 6
Ti2 N12 1.969(6) 6
Ti2 C22 2.390(13) 6
Ti2 C23 2.432(14) 6
Ti2 Ti1 2.825(2) 6

loop_
_platon_squeeze_void_nr
_platon_squeeze_void_average_x
_platon_squeeze_void_average_y
_platon_squeeze_void_average_z
_platon_squeeze_void_volume
_platon_squeeze_void_count_electrons
_platon_squeeze_void_content
1 -0.021 0.000 0.500 372 53 ' '
2 -0.023 0.500 0.000 372 53 ' '
